data_7015275
loop_
_publ_author_name
'Chakraborty, Biswarup'
'Halder, Partha'
'Paine, Tapan Kanti'

_publ_section_title
;
 Conformational supramolecular isomerism in one-dimensional silver(I)
 coordination polymer of a flexible bis(bidentate) N,N-donor ligand
 with p-xylyl spacer.
;
_journal_issue 14
_journal_name_full 'Dalton transactions (Cambridge, England : 2003)'
_journal_page_first 3647
_journal_page_last 3654
_journal_paper_doi 10.1039/c0dt01429j
_journal_volume 40
_journal_year 2011
_chemical_formula_moiety C20H18AgN4,ClO4
_chemical_formula_sum 'C20 H18 Ag Cl N4 O4'
_chemical_formula_weight 521.70
_chemical_name_systematic
;
?
;
_space_group_IT_number 15
_symmetry_cell_setting monoclinic
_symmetry_space_group_name_Hall '-C 2yc'
_symmetry_space_group_name_H-M 'C 1 2/c 1'
_atom_sites_solution_hydrogens geom
_atom_sites_solution_primary direct
_atom_sites_solution_secondary difmap
_audit_creation_method SHELXL-97
_cell_angle_alpha 90.00
_cell_angle_beta 126.4250(10)
_cell_angle_gamma 90.00
_cell_formula_units_Z 4
_cell_length_a 17.7975(10)
_cell_length_b 13.0420(7)
_cell_length_c 12.8957(13)
_cell_measurement_reflns_used 8004
_cell_measurement_temperature 120(2)
_cell_measurement_theta_max 29.33
_cell_measurement_theta_min 2.24
_cell_volume 2408.5(3)
_computing_cell_refinement 'Bruker SMART'
_computing_data_collection 'Bruker SMART'
_computing_data_reduction 'Bruker SAINT'
_computing_molecular_graphics 'Bruker SHELXTL'
_computing_publication_material 'Mercury 2.3'
_computing_structure_refinement 'SHELXL-97 (Sheldrick, 1997)'
_computing_structure_solution 'SHELXS-97 (Sheldrick, 1990)'
_diffrn_ambient_temperature 120(2)
_diffrn_measured_fraction_theta_full 1.000
_diffrn_measured_fraction_theta_max 1.000
_diffrn_measurement_device_type 'CCD area detector'
_diffrn_measurement_method Phi-Scan
_diffrn_radiation_monochromator graphite
_diffrn_radiation_source 'fine-focus sealed tube'
_diffrn_radiation_type MoK\a
_diffrn_radiation_wavelength 0.71073
_diffrn_reflns_av_R_equivalents 0.0246
_diffrn_reflns_av_sigmaI/netI 0.0150
_diffrn_reflns_limit_h_max 21
_diffrn_reflns_limit_h_min -21
_diffrn_reflns_limit_k_max 15
_diffrn_reflns_limit_k_min -15
_diffrn_reflns_limit_l_max 15
_diffrn_reflns_limit_l_min -15
_diffrn_reflns_number 13879
_diffrn_reflns_theta_full 25.00
_diffrn_reflns_theta_max 25.00
_diffrn_reflns_theta_min 2.11
_exptl_absorpt_coefficient_mu 0.978
_exptl_absorpt_correction_T_max 0.9619
_exptl_absorpt_correction_T_min 0.9259
_exptl_absorpt_correction_type multi-scan
_exptl_absorpt_process_details Sadabs
_exptl_crystal_colour Colorless
_exptl_crystal_density_diffrn 1.439
_exptl_crystal_density_method 'not measured'
_exptl_crystal_description Block
_exptl_crystal_F_000 1048
_exptl_crystal_size_max 0.08
_exptl_crystal_size_mid 0.05
_exptl_crystal_size_min 0.04
_platon_squeeze_details
;
The unit cell contains two dichloromethane
molecules which have been treated as a diffuse
contribution to the overall scattering without
specific atom positions by SQUEEZE/PLATON.
;
_refine_diff_density_max 1.312
_refine_diff_density_min -1.065
_refine_diff_density_rms 0.135
_refine_ls_extinction_method none
_refine_ls_goodness_of_fit_ref 1.243
_refine_ls_hydrogen_treatment constr
_refine_ls_matrix_type full
_refine_ls_number_parameters 142
_refine_ls_number_reflns 2132
_refine_ls_number_restraints 0
_refine_ls_restrained_S_all 1.243
_refine_ls_R_factor_all 0.0652
_refine_ls_R_factor_gt 0.0636
_refine_ls_shift/su_max 0.000
_refine_ls_shift/su_mean 0.000
_refine_ls_structure_factor_coef Fsqd
_refine_ls_weighting_details 'calc w=1/[\s^2^(Fo^2^)+(0.0773P)^2^+30.0606P] where P=(Fo^2^+2Fc^2^)/3'
_refine_ls_weighting_scheme calc
_refine_ls_wR_factor_gt 0.1897
_refine_ls_wR_factor_ref 0.1907
_reflns_number_gt 2055
_reflns_number_total 2132
_reflns_threshold_expression >2sigma(I)
_cod_data_source_file c0dt01429j.txt
_cod_data_source_block bc100_14p
_cod_depositor_comments
;
The following automatic conversions were performed:
'_symmetry_cell_setting' value 'Monoclinic' changed to 'monoclinic'
according to '/home/saulius/struct/CIF-dictionaries/cif_core.dic'
dictionary named 'cif_core.dic' version 2.4.1 from
2010-06-29.

'_exptl_absorpt_correction_type' value 'Multi-Scan' changed
to 'multi-scan' according to
'/home/saulius/struct/CIF-dictionaries/cif_core.dic' dictionary named
'cif_core.dic' version 2.4.1 from 2010-06-29.

Automatic conversion script
Id: cif_fix_enum 1555 2011-01-17 13:19:09Z saulius 
;
_cod_original_sg_symbol_H-M C2/c
_cod_database_code 7015275

loop_
_symmetry_equiv_pos_as_xyz
'x, y, z'
'-x, y, -z+1/2'
'x+1/2, y+1/2, z'
'-x+1/2, y+1/2, -z+1/2'
'-x, -y, -z'
'x, -y, z-1/2'
'-x+1/2, -y+1/2, -z'
'x+1/2, -y+1/2, z-1/2'

loop_
_atom_site_label
_atom_site_type_symbol
_atom_site_fract_x
_atom_site_fract_y
_atom_site_fract_z
_atom_site_U_iso_or_equiv
_atom_site_adp_type
_atom_site_occupancy
_atom_site_symmetry_multiplicity
_atom_site_calc_flag
_atom_site_refinement_flags
_atom_site_disorder_assembly
_atom_site_disorder_group
Ag1 Ag 0.0000 0.14119(6) 0.2500 0.0405(3) Uani 1 2 d S . .
N1 N 0.0777(4) 0.0798(5) 0.4586(5) 0.0367(13) Uani 1 1 d . . .
N2 N 0.0628(4) 0.2217(5) 0.1592(6) 0.0427(14) Uani 1 1 d . . .
C1 C 0.1504(5) 0.0178(6) 0.5219(7) 0.0434(17) Uani 1 1 d . . .
H1 H 0.1699 -0.0130 0.4765 0.052 Uiso 1 1 calc R . .
C2 C 0.2003(6) -0.0044(7) 0.6543(8) 0.052(2) Uani 1 1 d . . .
H2 H 0.2513 -0.0485 0.6955 0.063 Uiso 1 1 calc R . .
C3 C 0.1712(6) 0.0410(7) 0.7193(7) 0.056(2) Uani 1 1 d . . .
H3 H 0.2030 0.0288 0.8070 0.067 Uiso 1 1 calc R . .
C4 C 0.0955(6) 0.1046(7) 0.6563(7) 0.051(2) Uani 1 1 d . . .
H4 H 0.0742 0.1346 0.6999 0.062 Uiso 1 1 calc R . .
C5 C 0.0506(5) 0.1237(6) 0.5259(7) 0.0383(16) Uani 1 1 d . . .
C6 C 0.0288(5) 0.1937(7) 0.0450(7) 0.0453(18) Uani 1 1 d . . .
H6 H 0.0552 0.2183 0.0055 0.054 Uiso 1 1 calc R . .
C7 C 0.1418(7) 0.2930(8) 0.2269(8) 0.062(2) Uani 1 1 d . . .
H7A H 0.1189 0.3629 0.2098 0.075 Uiso 1 1 calc R . .
H7B H 0.1795 0.2846 0.1960 0.075 Uiso 1 1 calc R . .
C8 C 0.1998(5) 0.2727(6) 0.3684(7) 0.0454(18) Uani 1 1 d . . .
C9 C 0.1743(5) 0.3137(6) 0.4430(8) 0.0471(18) Uani 1 1 d . . .
H9 H 0.1226 0.3566 0.4046 0.057 Uiso 1 1 calc R . .
C10 C 0.2760(5) 0.2079(6) 0.4276(8) 0.0468(18) Uani 1 1 d . . .
H10 H 0.2940 0.1787 0.3796 0.056 Uiso 1 1 calc R . .
Cl1 Cl 0.1826(4) 0.2998(5) 0.9225(6) 0.0805(15) Uiso 0.50 1 d P . .
O1A O 0.082(3) 0.252(3) 0.841(4) 0.099(10) Uiso 0.25 1 d P . .
O1B O 0.153(2) 0.207(2) 0.925(3) 0.073(7) Uiso 0.25 1 d P . .
O2 O 0.272(2) 0.263(2) 0.965(3) 0.151(9) Uiso 0.50 1 d P . .
O3 O 0.1582(9) 0.4005(10) 0.9488(13) 0.064(3) Uiso 0.50 1 d P . .
O4A O 0.204(2) 0.292(3) 0.835(3) 0.087(9) Uiso 0.25 1 d P . .
O4B O 0.068(3) 0.385(3) 0.806(4) 0.098(10) Uiso 0.25 1 d P . .

loop_
_atom_site_aniso_label
_atom_site_aniso_U_11
_atom_site_aniso_U_22
_atom_site_aniso_U_33
_atom_site_aniso_U_23
_atom_site_aniso_U_13
_atom_site_aniso_U_12
Ag1 0.0417(5) 0.0547(5) 0.0257(4) 0.000 0.0204(4) 0.000
N1 0.036(3) 0.042(3) 0.032(3) 0.002(2) 0.021(3) -0.005(3)
N2 0.043(3) 0.051(4) 0.032(3) 0.006(3) 0.021(3) -0.004(3)
C1 0.040(4) 0.049(4) 0.038(4) 0.006(3) 0.022(3) 0.000(3)
C2 0.046(4) 0.061(5) 0.041(4) 0.017(4) 0.021(4) -0.001(4)
C3 0.053(5) 0.075(6) 0.030(4) 0.013(4) 0.020(4) -0.010(4)
C4 0.048(4) 0.078(6) 0.030(4) -0.001(4) 0.024(4) -0.012(4)
C5 0.039(4) 0.048(4) 0.030(3) -0.006(3) 0.021(3) -0.013(3)
C6 0.041(4) 0.063(5) 0.032(4) 0.008(3) 0.022(3) 0.001(4)
C7 0.064(5) 0.070(6) 0.043(5) 0.007(4) 0.026(4) -0.022(5)
C8 0.045(4) 0.050(4) 0.038(4) -0.002(3) 0.022(3) -0.016(3)
C9 0.042(4) 0.041(4) 0.053(5) 0.000(3) 0.026(4) -0.004(3)
C10 0.045(4) 0.052(4) 0.047(4) -0.012(4) 0.030(4) -0.016(4)

loop_
_atom_type_symbol
_atom_type_description
_atom_type_scat_dispersion_real
_atom_type_scat_dispersion_imag
_atom_type_scat_source
C C 0.0033 0.0016 'International Tables Vol C Tables 4.2.6.8 and 6.1.1.4'
H H 0.0000 0.0000 'International Tables Vol C Tables 4.2.6.8 and 6.1.1.4'
N N 0.0061 0.0033 'International Tables Vol C Tables 4.2.6.8 and 6.1.1.4'
O O 0.0106 0.0060 'International Tables Vol C Tables 4.2.6.8 and 6.1.1.4'
Cl Cl 0.1484 0.1585 'International Tables Vol C Tables 4.2.6.8 and 6.1.1.4'
Ag Ag -0.8971 1.1015 'International Tables Vol C Tables 4.2.6.8 and 6.1.1.4'

loop_
_geom_angle_atom_site_label_1
_geom_angle_atom_site_label_2
_geom_angle_atom_site_label_3
_geom_angle
_geom_angle_site_symmetry_1
_geom_angle_site_symmetry_3
_geom_angle_publ_flag
N2 Ag1 N2 125.6(3) . 2 ?
N2 Ag1 N1 72.7(2) . 2 ?
N2 Ag1 N1 127.9(2) 2 2 ?
N2 Ag1 N1 127.9(2) . . ?
N2 Ag1 N1 72.7(2) 2 . ?
N1 Ag1 N1 139.6(3) 2 . ?
C1 N1 C5 117.2(6) . . ?
C1 N1 Ag1 128.3(5) . . ?
C5 N1 Ag1 114.0(5) . . ?
C6 N2 C7 120.2(7) . . ?
C6 N2 Ag1 114.8(5) . . ?
C7 N2 Ag1 124.8(5) . . ?
N1 C1 C2 123.8(8) . . ?
N1 C1 H1 118.1 . . ?
C2 C1 H1 118.1 . . ?
C3 C2 C1 117.5(8) . . ?
C3 C2 H2 121.2 . . ?
C1 C2 H2 121.2 . . ?
C2 C3 C4 120.2(7) . . ?
C2 C3 H3 119.9 . . ?
C4 C3 H3 119.9 . . ?
C3 C4 C5 118.9(8) . . ?
C3 C4 H4 120.5 . . ?
C5 C4 H4 120.5 . . ?
N1 C5 C4 122.4(7) . . ?
N1 C5 C6 116.5(6) . 2 ?
C4 C5 C6 121.1(7) . 2 ?
N2 C6 C5 121.6(7) . 2 ?
N2 C6 H6 119.2 . . ?
C5 C6 H6 119.2 2 . ?
N2 C7 C8 109.8(6) . . ?
N2 C7 H7A 109.7 . . ?
C8 C7 H7A 109.7 . . ?
N2 C7 H7B 109.7 . . ?
C8 C7 H7B 109.7 . . ?
H7A C7 H7B 108.2 . . ?
C10 C8 C9 118.0(7) . . ?
C10 C8 C7 121.6(8) . . ?
C9 C8 C7 120.3(8) . . ?
C10 C9 C8 121.4(8) 7_556 . ?
C10 C9 H9 119.3 7_556 . ?
C8 C9 H9 119.3 . . ?
C9 C10 C8 120.5(8) 7_556 . ?
C9 C10 H10 119.7 7_556 . ?
C8 C10 H10 119.7 . . ?
O1B Cl1 O4A 105(2) . . ?
O1B Cl1 O2 93.3(19) . . ?
O4A Cl1 O2 60.6(17) . . ?
O1B Cl1 O2 56.4(16) . 7_557 ?
O4A Cl1 O2 121.0(19) . 7_557 ?
O2 Cl1 O2 65.2(18) . 7_557 ?
O1B Cl1 O3 128.6(14) . . ?
O4A Cl1 O3 120.5(16) . . ?
O2 Cl1 O3 128.3(14) . . ?
O2 Cl1 O3 110.3(14) 7_557 . ?
O1B Cl1 O1A 48.7(17) . . ?
O4A Cl1 O1A 100(2) . . ?
O2 Cl1 O1A 134(2) . . ?
O2 Cl1 O1A 100.7(19) 7_557 . ?
O3 Cl1 O1A 97.8(15) . . ?
O1B Cl1 O4B 106.1(18) . . ?
O4A Cl1 O4B 94.5(18) . . ?
O2 Cl1 O4B 152.1(17) . . ?
O2 Cl1 O4B 142.5(16) 7_557 . ?
O3 Cl1 O4B 51.3(12) . . ?
O1A Cl1 O4B 58.0(18) . . ?
O1B Cl1 Cl1 72.8(14) . 7_557 ?
O4A Cl1 Cl1 91.0(15) . 7_557 ?
O2 Cl1 Cl1 32.8(11) . 7_557 ?
O2 Cl1 Cl1 32.5(11) 7_557 7_557 ?
O3 Cl1 Cl1 124.9(7) . 7_557 ?
O1A Cl1 Cl1 121.4(15) . 7_557 ?
O4B Cl1 Cl1 174.5(12) . 7_557 ?
O1B O1A Cl1 55(2) . . ?
O1B O1A O4B 127(3) . . ?
Cl1 O1A O4B 73(2) . . ?
O1A O1B O2 133(3) . 7_557 ?
O1A O1B Cl1 76(2) . . ?
O2 O1B Cl1 66(2) 7_557 . ?
O1B O2 O4A 145(3) 7_557 . ?
O1B O2 Cl1 121(3) 7_557 . ?
O4A O2 Cl1 58.7(19) . . ?
O1B O2 Cl1 57.8(18) 7_557 7_557 ?
O4A O2 Cl1 158(3) . 7_557 ?
Cl1 O2 Cl1 114.8(18) . 7_557 ?
O1B O2 O2 89(3) 7_557 7_557 ?
O4A O2 O2 112(3) . 7_557 ?
Cl1 O2 O2 57.7(18) . 7_557 ?
Cl1 O2 O2 57.0(19) 7_557 7_557 ?
Cl1 O3 O4B 81.6(16) . . ?
Cl1 O4A O2 60.7(18) . . ?
O3 O4B O1A 86(2) . . ?
O3 O4B Cl1 47.0(11) . . ?
O1A O4B Cl1 48.7(16) . . ?

loop_
_geom_bond_atom_site_label_1
_geom_bond_atom_site_label_2
_geom_bond_distance
_geom_bond_site_symmetry_2
_geom_bond_publ_flag
Ag1 N2 2.298(6) . ?
Ag1 N2 2.298(6) 2 ?
Ag1 N1 2.318(6) 2 ?
Ag1 N1 2.318(6) . ?
N1 C1 1.319(9) . ?
N1 C5 1.346(9) . ?
N2 C6 1.270(10) . ?
N2 C7 1.464(10) . ?
C1 C2 1.409(11) . ?
C1 H1 0.9300 . ?
C2 C3 1.355(13) . ?
C2 H2 0.9300 . ?
C3 C4 1.366(13) . ?
C3 H3 0.9300 . ?
C4 C5 1.390(10) . ?
C4 H4 0.9300 . ?
C5 C6 1.461(11) 2 ?
C6 C5 1.461(11) 2 ?
C6 H6 0.9300 . ?
C7 C8 1.493(11) . ?
C7 H7A 0.9700 . ?
C7 H7B 0.9700 . ?
C8 C10 1.381(12) . ?
C8 C9 1.391(12) . ?
C9 C10 1.376(12) 7_556 ?
C9 H9 0.9300 . ?
C10 C9 1.376(12) 7_556 ?
C10 H10 0.9300 . ?
Cl1 O1B 1.32(3) . ?
Cl1 O4A 1.39(4) . ?
Cl1 O2 1.42(3) . ?
Cl1 O2 1.43(3) 7_557 ?
Cl1 O3 1.484(15) . ?
Cl1 O1A 1.57(4) . ?
Cl1 O4B 2.01(4) . ?
Cl1 Cl1 2.397(12) 7_557 ?
O1A O1B 1.22(4) . ?
O1A O4B 1.78(5) . ?
O1B O2 1.30(4) 7_557 ?
O2 O1B 1.30(4) 7_557 ?
O2 O4A 1.42(4) . ?
O2 Cl1 1.43(3) 7_557 ?
O2 O2 1.53(5) 7_557 ?
O3 O4B 1.58(4) . ?

loop_
_platon_squeeze_void_nr
_platon_squeeze_void_average_x
_platon_squeeze_void_average_y
_platon_squeeze_void_average_z
_platon_squeeze_void_volume
_platon_squeeze_void_count_electrons
1 0.500 0.000 0.056 141.9 48.9
2 1.000 0.500 0.042 141.9 48.9
